data_4301835
loop_
_publ_author_name
'Jessie D. Monegan'
'Scott D. Bunge'

_publ_contact_author_address
;Department of Chemistry
Kent State University
Kent, OH 44242
;
_publ_contact_author_email sbunge@kent.edu
_publ_contact_author_fax '(+1) 330 672-3816'
_publ_contact_author_name 'Scott D. Bunge'
_publ_contact_author_phone '(+1) 330 672-9445'
_publ_section_title
;
Structurally Characterized 1,1,3,3-Tetramethylguanidine Solvated Magnesium
Aryloxide Complexes: [Mg(\m-OEt)(DBP)(H-TMG)]2, [Mg(\m-OBc)(DBP)(H-TMG)]2,
[Mg(\m-TMBA)(DBP)(H-TMG)]2, [Mg(\m-DPP)(DBP)(H-TMG)]2, [Mg(BMP)2(H-TMG)2],
[Mg(O-2,6-Ph2C6H3)2(H-TMG)2]
;
_journal_name_full 'Inorganic Chemistry'
_journal_page_first 3248
_journal_page_last 3256
_journal_paper_doi 10.1021/ic8022776
_journal_volume 48
_journal_year 2009
_chemical_formula_sum 'C32 H56 Mg N6 O2'
_chemical_formula_weight 581.14
_chemical_name_common '[Mg(BMP)2(H-TMG)2] (5)'
_chemical_name_systematic
;

 ?

;
_space_group_IT_number 61
_symmetry_cell_setting orthorhombic
_symmetry_space_group_name_Hall '-P 2ac 2ab'
_symmetry_space_group_name_H-M 'P b c a'
_atom_sites_solution_hydrogens geom
_atom_sites_solution_primary direct
_atom_sites_solution_secondary difmap
_audit_creation_method SHELXL-97
_cell_angle_alpha 90.00
_cell_angle_beta 90.00
_cell_angle_gamma 90.00
_cell_formula_units_Z 8
_cell_length_a 17.203(3)
_cell_length_b 17.277(3)
_cell_length_c 23.120(4)
_cell_measurement_reflns_used 4295
_cell_measurement_temperature 160(2)
_cell_measurement_theta_max 21.38
_cell_measurement_theta_min 2.37
_cell_volume 6872(2)
_computing_cell_refinement 'Bruker SMART'
_computing_data_collection 'Bruker SMART'
_computing_data_reduction 'Bruker SAINT'
_computing_molecular_graphics 'Bruker SHELXTL'
_computing_publication_material 'Bruker SHELXTL'
_computing_structure_refinement 'SHELXL-97 (Sheldrick, 1997)'
_computing_structure_solution 'SHELXS-97 (Sheldrick, 1990)'
_diffrn_ambient_temperature 446(2)
_diffrn_measured_fraction_theta_full 1.000
_diffrn_measured_fraction_theta_max 1.000
_diffrn_measurement_device_type 'CCD area detector'
_diffrn_measurement_method 'phi and omega scans'
_diffrn_radiation_monochromator graphite
_diffrn_radiation_source 'fine-focus sealed tube'
_diffrn_radiation_type MoK\a
_diffrn_radiation_wavelength 0.71073
_diffrn_reflns_av_R_equivalents 0.1406
_diffrn_reflns_av_sigmaI/netI 0.0857
_diffrn_reflns_limit_h_max 20
_diffrn_reflns_limit_h_min -20
_diffrn_reflns_limit_k_max 20
_diffrn_reflns_limit_k_min -20
_diffrn_reflns_limit_l_max 27
_diffrn_reflns_limit_l_min -27
_diffrn_reflns_number 52896
_diffrn_reflns_theta_full 25.05
_diffrn_reflns_theta_max 25.05
_diffrn_reflns_theta_min 1.76
_exptl_absorpt_coefficient_mu 0.087
_exptl_absorpt_correction_T_max 0.9870
_exptl_absorpt_correction_T_min 0.9802
_exptl_absorpt_correction_type multi-scan
_exptl_absorpt_process_details SADABS
_exptl_crystal_colour colorless
_exptl_crystal_density_diffrn 1.124
_exptl_crystal_density_meas ?
_exptl_crystal_density_method .
_exptl_crystal_description irregular
_exptl_crystal_F_000 2544
_exptl_crystal_size_max 0.23
_exptl_crystal_size_mid 0.20
_exptl_crystal_size_min 0.15
_refine_diff_density_max 0.262
_refine_diff_density_min -0.265
_refine_diff_density_rms 0.047
_refine_ls_extinction_method none
_refine_ls_goodness_of_fit_ref 0.873
_refine_ls_hydrogen_treatment constr
_refine_ls_matrix_type full
_refine_ls_number_parameters 386
_refine_ls_number_reflns 6093
_refine_ls_number_restraints 0
_refine_ls_restrained_S_all 0.873
_refine_ls_R_factor_all 0.1190
_refine_ls_R_factor_gt 0.0533
_refine_ls_shift/su_max 0.000
_refine_ls_shift/su_mean 0.000
_refine_ls_structure_factor_coef Fsqd
_refine_ls_weighting_details 'calc w=1/[\s^2^(Fo^2^)+(0.1000P)^2^+0.0000P] where P=(Fo^2^+2Fc^2^)/3'
_refine_ls_weighting_scheme calc
_refine_ls_wR_factor_gt 0.1348
_refine_ls_wR_factor_ref 0.1707
_reflns_number_gt 3212
_reflns_number_total 6093
_reflns_threshold_expression >2sigma(I)
_cod_data_source_file ic8022776_si_002_5.cif
_cod_data_source_block try
_cod_depositor_comments
;
The following automatic conversions were performed:
'_symmetry_cell_setting' value 'Orthorhombic' changed to 'orthorhombic'
according to '/home/saulius/struct/CIF-dictionaries/cif_core.dic'
dictionary named 'cif_core.dic' version 2.4.1 from
2010-06-29.

'_exptl_absorpt_correction_type' value 'MULTI-SCAN' changed
to 'multi-scan' according to
'/home/saulius/struct/CIF-dictionaries/cif_core.dic' dictionary named
'cif_core.dic' version 2.4.1 from 2010-06-29.

Automatic conversion script
Id: cif_fix_enum 1527 2010-12-29 10:47:43Z saulius 
;
_cod_original_cell_volume 6871(2)
_cod_database_code 4301835

loop_
_symmetry_equiv_pos_as_xyz
'x, y, z'
'-x+1/2, -y, z+1/2'
'-x, y+1/2, -z+1/2'
'x+1/2, -y+1/2, -z'
'-x, -y, -z'
'x-1/2, y, -z-1/2'
'x, -y-1/2, z-1/2'
'-x-1/2, y-1/2, z'

loop_
_atom_site_label
_atom_site_type_symbol
_atom_site_fract_x
_atom_site_fract_y
_atom_site_fract_z
_atom_site_U_iso_or_equiv
_atom_site_adp_type
_atom_site_occupancy
_atom_site_symmetry_multiplicity
_atom_site_calc_flag
_atom_site_refinement_flags
_atom_site_disorder_assembly
_atom_site_disorder_group
Mg1 Mg 0.10193(5) 0.17295(5) 0.36262(4) 0.0297(3) Uani 1 1 d . . .
O1 O 0.16658(11) 0.14370(11) 0.42562(8) 0.0340(5) Uani 1 1 d . . .
O2 O 0.09791(12) 0.11685(11) 0.29218(8) 0.0370(5) Uani 1 1 d . . .
N1 N 0.12369(14) 0.28041(13) 0.32534(10) 0.0356(6) Uani 1 1 d . . .
H1 H 0.1042 0.2811 0.2911 0.043 Uiso 1 1 calc R . .
N2 N 0.15908(17) 0.37587(15) 0.38966(12) 0.0481(7) Uani 1 1 d . . .
N3 N 0.1925(2) 0.39099(16) 0.29519(14) 0.0714(10) Uani 1 1 d . . .
N4 N 0.00089(14) 0.17195(15) 0.41167(12) 0.0438(7) Uani 1 1 d . . .
H2 H 0.0065 0.1384 0.4388 0.053 Uiso 1 1 calc R . .
N5 N -0.10618(16) 0.22439(17) 0.36769(11) 0.0495(7) Uani 1 1 d . . .
N6 N -0.10464(15) 0.21652(16) 0.46663(12) 0.0470(7) Uani 1 1 d . . .
C1 C 0.23454(17) 0.11909(16) 0.44439(13) 0.0340(7) Uani 1 1 d . . .
C2 C 0.30076(18) 0.12831(19) 0.40878(14) 0.0429(8) Uani 1 1 d . . .
C3 C 0.3725(2) 0.1027(2) 0.42759(17) 0.0569(10) Uani 1 1 d . . .
H3 H 0.4155 0.1080 0.4035 0.068 Uiso 1 1 calc R . .
C4 C 0.3817(2) 0.0694(2) 0.48125(17) 0.0610(11) Uani 1 1 d . . .
H4 H 0.4305 0.0530 0.4936 0.073 Uiso 1 1 calc R . .
C5 C 0.31750(19) 0.0607(2) 0.51633(15) 0.0482(9) Uani 1 1 d . . .
H5 H 0.3240 0.0388 0.5528 0.058 Uiso 1 1 calc R . .
C6 C 0.24371(18) 0.08321(17) 0.49946(13) 0.0365(7) Uani 1 1 d . . .
C7 C 0.17267(17) 0.06959(17) 0.53897(13) 0.0370(7) Uani 1 1 d . . .
C8 C 0.1945(2) 0.0264(2) 0.59488(14) 0.0521(9) Uani 1 1 d . . .
H8A H 0.1491 0.0207 0.6187 0.078 Uiso 1 1 calc R . .
H8B H 0.2333 0.0553 0.6155 0.078 Uiso 1 1 calc R . .
H8C H 0.2146 -0.0239 0.5853 0.078 Uiso 1 1 calc R . .
C9 C 0.11182(18) 0.01990(18) 0.50793(13) 0.0429(8) Uani 1 1 d . . .
H9A H 0.0958 0.0454 0.4730 0.064 Uiso 1 1 calc R . .
H9B H 0.0676 0.0128 0.5327 0.064 Uiso 1 1 calc R . .
H9C H 0.1339 -0.0296 0.4986 0.064 Uiso 1 1 calc R . .
C10 C 0.13688(18) 0.14747(18) 0.55693(14) 0.0410(8) Uani 1 1 d . . .
H10A H 0.1244 0.1770 0.5230 0.061 Uiso 1 1 calc R . .
H10B H 0.1735 0.1757 0.5801 0.061 Uiso 1 1 calc R . .
H10C H 0.0904 0.1384 0.5789 0.061 Uiso 1 1 calc R . .
C11 C 0.29272(19) 0.1666(2) 0.35094(14) 0.0493(9) Uani 1 1 d . . .
H11A H 0.3421 0.1665 0.3316 0.074 Uiso 1 1 calc R . .
H11B H 0.2755 0.2190 0.3561 0.074 Uiso 1 1 calc R . .
H11C H 0.2554 0.1389 0.3281 0.074 Uiso 1 1 calc R . .
C12 C 0.07434(17) 0.05763(16) 0.25999(13) 0.0345(7) Uani 1 1 d . . .
C13 C 0.07344(16) 0.06144(17) 0.19849(13) 0.0342(7) Uani 1 1 d . . .
C14 C 0.04521(18) -0.00202(18) 0.16821(14) 0.0427(8) Uani 1 1 d . . .
H14 H 0.0439 -0.0001 0.1280 0.051 Uiso 1 1 calc R . .
C15 C 0.0192(2) -0.0673(2) 0.19574(16) 0.0533(10) Uani 1 1 d . . .
H15 H -0.0007 -0.1083 0.1743 0.064 Uiso 1 1 calc R . .
C16 C 0.0227(2) -0.07250(19) 0.25498(17) 0.0552(10) Uani 1 1 d . . .
H16 H 0.0064 -0.1176 0.2733 0.066 Uiso 1 1 calc R . .
C17 C 0.05038(19) -0.01082(18) 0.28788(14) 0.0425(8) Uani 1 1 d . . .
C18 C 0.10299(18) 0.13321(17) 0.16659(12) 0.0361(7) Uani 1 1 d . . .
C19 C 0.18742(19) 0.14865(18) 0.18408(14) 0.0444(8) Uani 1 1 d . . .
H19A H 0.1900 0.1582 0.2249 0.067 Uiso 1 1 calc R . .
H19B H 0.2065 0.1930 0.1635 0.067 Uiso 1 1 calc R . .
H19C H 0.2187 0.1044 0.1747 0.067 Uiso 1 1 calc R . .
C20 C 0.10250(19) 0.1239(2) 0.10045(13) 0.0448(8) Uani 1 1 d . . .
H20A H 0.1233 0.1698 0.0829 0.067 Uiso 1 1 calc R . .
H20B H 0.0501 0.1160 0.0874 0.067 Uiso 1 1 calc R . .
H20C H 0.1338 0.0802 0.0898 0.067 Uiso 1 1 calc R . .
C21 C 0.0512(2) 0.20309(18) 0.18098(13) 0.0447(8) Uani 1 1 d . . .
H21A H 0.0497 0.2104 0.2221 0.067 Uiso 1 1 calc R . .
H21B H -0.0005 0.1939 0.1669 0.067 Uiso 1 1 calc R . .
H21C H 0.0720 0.2486 0.1629 0.067 Uiso 1 1 calc R . .
C22 C 0.0549(2) -0.0155(2) 0.35266(14) 0.0557(10) Uani 1 1 d . . .
H22A H 0.1070 -0.0041 0.3650 0.084 Uiso 1 1 calc R . .
H22B H 0.0410 -0.0667 0.3650 0.084 Uiso 1 1 calc R . .
H22C H 0.0197 0.0213 0.3694 0.084 Uiso 1 1 calc R . .
C23 C 0.15660(19) 0.34718(17) 0.33568(14) 0.0399(8) Uani 1 1 d . . .
C24 C 0.2134(4) 0.3559(3) 0.2396(2) 0.146(3) Uani 1 1 d . . .
H24A H 0.2327 0.3044 0.2459 0.219 Uiso 1 1 calc R . .
H24B H 0.2530 0.3864 0.2212 0.219 Uiso 1 1 calc R . .
H24C H 0.1684 0.3538 0.2151 0.219 Uiso 1 1 calc R . .
C25 C 0.1862(3) 0.4749(2) 0.29293(18) 0.0749(13) Uani 1 1 d . . .
H25A H 0.1633 0.4935 0.3282 0.112 Uiso 1 1 calc R . .
H25B H 0.1541 0.4896 0.2608 0.112 Uiso 1 1 calc R . .
H25C H 0.2370 0.4971 0.2884 0.112 Uiso 1 1 calc R . .
C26 C 0.2287(3) 0.4155(2) 0.4100(2) 0.1025(19) Uani 1 1 d . . .
H26A H 0.2561 0.3828 0.4366 0.154 Uiso 1 1 calc R . .
H26B H 0.2142 0.4627 0.4291 0.154 Uiso 1 1 calc R . .
H26C H 0.2617 0.4272 0.3776 0.154 Uiso 1 1 calc R . .
C27 C 0.1091(3) 0.3432(2) 0.43364(14) 0.0734(14) Uani 1 1 d . . .
H27A H 0.0598 0.3300 0.4169 0.110 Uiso 1 1 calc R . .
H27B H 0.1015 0.3803 0.4640 0.110 Uiso 1 1 calc R . .
H27C H 0.1329 0.2974 0.4493 0.110 Uiso 1 1 calc R . .
C28 C -0.06690(19) 0.20241(18) 0.41686(15) 0.0427(8) Uani 1 1 d . . .
C29 C -0.0823(2) 0.1942(3) 0.31241(16) 0.0730(13) Uani 1 1 d . . .
H29A H -0.0424 0.2267 0.2964 0.110 Uiso 1 1 calc R . .
H29B H -0.1260 0.1930 0.2867 0.110 Uiso 1 1 calc R . .
H29C H -0.0624 0.1426 0.3173 0.110 Uiso 1 1 calc R . .
C30 C -0.1493(2) 0.2964(2) 0.36646(16) 0.0561(10) Uani 1 1 d . . .
H30A H -0.1459 0.3211 0.4036 0.084 Uiso 1 1 calc R . .
H30B H -0.2028 0.2860 0.3576 0.084 Uiso 1 1 calc R . .
H30C H -0.1277 0.3299 0.3374 0.084 Uiso 1 1 calc R . .
C31 C -0.18824(19) 0.2096(2) 0.47277(17) 0.0610(11) Uani 1 1 d . . .
H31A H -0.2111 0.1993 0.4357 0.092 Uiso 1 1 calc R . .
H31B H -0.2089 0.2570 0.4880 0.092 Uiso 1 1 calc R . .
H31C H -0.2001 0.1679 0.4988 0.092 Uiso 1 1 calc R . .
C32 C -0.0612(2) 0.2122(2) 0.52094(14) 0.0579(10) Uani 1 1 d . . .
H32A H -0.0558 0.1590 0.5323 0.087 Uiso 1 1 calc R . .
H32B H -0.0886 0.2401 0.5505 0.087 Uiso 1 1 calc R . .
H32C H -0.0106 0.2346 0.5157 0.087 Uiso 1 1 calc R . .

loop_
_atom_site_aniso_label
_atom_site_aniso_U_11
_atom_site_aniso_U_22
_atom_site_aniso_U_33
_atom_site_aniso_U_23
_atom_site_aniso_U_13
_atom_site_aniso_U_12
Mg1 0.0326(5) 0.0272(5) 0.0294(5) -0.0036(4) 0.0030(4) 0.0018(4)
O1 0.0352(12) 0.0329(11) 0.0340(12) 0.0023(9) 0.0020(10) 0.0053(9)
O2 0.0481(13) 0.0295(11) 0.0332(11) -0.0091(10) 0.0074(10) -0.0068(10)
N1 0.0500(16) 0.0271(14) 0.0297(14) -0.0034(11) -0.0031(12) 0.0007(12)
N2 0.071(2) 0.0309(15) 0.0428(17) -0.0081(13) -0.0160(15) -0.0045(14)
N3 0.109(3) 0.0367(17) 0.069(2) -0.0137(16) 0.049(2) -0.0202(18)
N4 0.0348(15) 0.0447(16) 0.0519(18) -0.0055(14) 0.0074(13) -0.0005(13)
N5 0.0483(17) 0.064(2) 0.0366(16) 0.0008(15) -0.0114(14) 0.0003(15)
N6 0.0424(16) 0.0553(18) 0.0433(17) 0.0052(14) 0.0089(14) 0.0117(14)
C1 0.0359(18) 0.0288(16) 0.0373(18) -0.0009(14) -0.0003(15) 0.0072(14)
C2 0.0382(19) 0.046(2) 0.044(2) 0.0030(16) 0.0054(16) 0.0092(16)
C3 0.039(2) 0.067(3) 0.065(3) 0.004(2) 0.0065(19) 0.0111(18)
C4 0.040(2) 0.079(3) 0.064(3) 0.010(2) -0.0025(19) 0.020(2)
C5 0.050(2) 0.051(2) 0.044(2) 0.0035(17) -0.0031(18) 0.0129(17)
C6 0.0411(19) 0.0330(17) 0.0352(18) -0.0032(14) 0.0016(15) 0.0049(14)
C7 0.0427(18) 0.0367(18) 0.0316(17) 0.0016(14) 0.0010(14) 0.0031(15)
C8 0.061(2) 0.058(2) 0.0373(19) 0.0099(17) -0.0039(17) 0.0025(19)
C9 0.051(2) 0.0374(19) 0.0402(19) 0.0037(15) -0.0001(16) -0.0056(16)
C10 0.0412(19) 0.045(2) 0.0364(18) -0.0030(15) 0.0031(15) 0.0007(15)
C11 0.043(2) 0.056(2) 0.050(2) 0.0097(18) 0.0118(17) 0.0046(17)
C12 0.0323(16) 0.0289(17) 0.042(2) -0.0063(15) 0.0040(14) -0.0020(13)
C13 0.0298(16) 0.0348(18) 0.0379(19) -0.0119(15) 0.0062(14) 0.0003(13)
C14 0.0437(19) 0.0404(19) 0.044(2) -0.0128(16) 0.0001(16) -0.0058(16)
C15 0.058(2) 0.048(2) 0.055(2) -0.0177(19) -0.0032(18) -0.0161(18)
C16 0.061(2) 0.036(2) 0.068(3) -0.0031(19) 0.006(2) -0.0162(17)
C17 0.047(2) 0.0360(18) 0.045(2) -0.0040(16) 0.0073(16) -0.0068(15)
C18 0.0417(18) 0.0403(18) 0.0264(16) -0.0081(14) 0.0061(14) -0.0021(15)
C19 0.047(2) 0.048(2) 0.0381(19) -0.0056(16) 0.0091(16) -0.0098(16)
C20 0.047(2) 0.053(2) 0.0348(18) -0.0099(16) 0.0086(16) 0.0026(17)
C21 0.057(2) 0.0423(19) 0.0343(18) -0.0079(15) 0.0107(16) 0.0030(17)
C22 0.074(3) 0.039(2) 0.054(2) 0.0066(17) 0.011(2) -0.0082(18)
C23 0.046(2) 0.0312(18) 0.042(2) -0.0048(15) 0.0070(16) 0.0037(15)
C24 0.258(8) 0.067(3) 0.113(4) -0.038(3) 0.138(5) -0.056(4)
C25 0.119(4) 0.037(2) 0.069(3) -0.0046(19) 0.028(3) -0.025(2)
C26 0.129(4) 0.053(3) 0.125(4) 0.018(3) -0.081(4) -0.033(3)
C27 0.160(4) 0.031(2) 0.029(2) -0.0031(16) 0.005(2) -0.001(2)
C28 0.040(2) 0.0361(18) 0.052(2) -0.0042(16) 0.0084(17) -0.0023(15)
C29 0.052(2) 0.113(4) 0.054(3) -0.021(2) -0.002(2) 0.017(2)
C30 0.050(2) 0.063(2) 0.055(2) 0.008(2) -0.0058(19) 0.0023(19)
C31 0.040(2) 0.075(3) 0.068(3) 0.017(2) 0.0116(19) 0.0131(19)
C32 0.061(2) 0.070(3) 0.043(2) 0.0015(19) 0.0020(19) 0.020(2)

loop_
_atom_type_symbol
_atom_type_description
_atom_type_scat_dispersion_real
_atom_type_scat_dispersion_imag
_atom_type_scat_source
C C 0.0033 0.0016 'International Tables Vol C Tables 4.2.6.8 and 6.1.1.4'
H H 0.0000 0.0000 'International Tables Vol C Tables 4.2.6.8 and 6.1.1.4'
N N 0.0061 0.0033 'International Tables Vol C Tables 4.2.6.8 and 6.1.1.4'
O O 0.0106 0.0060 'International Tables Vol C Tables 4.2.6.8 and 6.1.1.4'
Mg Mg 0.0486 0.0363 'International Tables Vol C Tables 4.2.6.8 and 6.1.1.4'

loop_
_geom_angle_atom_site_label_1
_geom_angle_atom_site_label_2
_geom_angle_atom_site_label_3
_geom_angle
_geom_angle_site_symmetry_1
_geom_angle_site_symmetry_3
_geom_angle_publ_flag
O2 Mg1 O1 122.93(10) . . ?
O2 Mg1 N4 115.74(10) . . ?
O1 Mg1 N4 93.97(10) . . ?
O2 Mg1 N1 96.14(9) . . ?
O1 Mg1 N1 116.70(10) . . ?
N4 Mg1 N1 112.60(11) . . ?
C1 O1 Mg1 149.01(19) . . ?
C12 O2 Mg1 152.35(19) . . ?
C23 N1 Mg1 142.2(2) . . ?
C23 N1 H1 108.9 . . ?
Mg1 N1 H1 108.9 . . ?
C23 N2 C27 119.3(3) . . ?
C23 N2 C26 119.9(4) . . ?
C27 N2 C26 116.4(3) . . ?
C23 N3 C25 123.2(3) . . ?
C23 N3 C24 119.2(3) . . ?
C25 N3 C24 113.5(3) . . ?
C28 N4 Mg1 143.9(3) . . ?
C28 N4 H2 108.1 . . ?
Mg1 N4 H2 108.1 . . ?
C28 N5 C29 119.5(3) . . ?
C28 N5 C30 120.3(3) . . ?
C29 N5 C30 116.1(3) . . ?
C28 N6 C31 123.2(3) . . ?
C28 N6 C32 118.6(3) . . ?
C31 N6 C32 114.7(3) . . ?
O1 C1 C2 119.1(3) . . ?
O1 C1 C6 122.2(3) . . ?
C2 C1 C6 118.7(3) . . ?
C3 C2 C1 120.0(3) . . ?
C3 C2 C11 120.3(3) . . ?
C1 C2 C11 119.7(3) . . ?
C4 C3 C2 121.4(3) . . ?
C4 C3 H3 119.3 . . ?
C2 C3 H3 119.3 . . ?
C3 C4 C5 118.9(3) . . ?
C3 C4 H4 120.5 . . ?
C5 C4 H4 120.5 . . ?
C4 C5 C6 122.6(3) . . ?
C4 C5 H5 118.7 . . ?
C6 C5 H5 118.7 . . ?
C5 C6 C1 118.4(3) . . ?
C5 C6 C7 121.1(3) . . ?
C1 C6 C7 120.5(3) . . ?
C9 C7 C10 110.1(3) . . ?
C9 C7 C8 106.7(3) . . ?
C10 C7 C8 107.2(3) . . ?
C9 C7 C6 110.4(2) . . ?
C10 C7 C6 110.1(2) . . ?
C8 C7 C6 112.2(3) . . ?
C7 C8 H8A 109.5 . . ?
C7 C8 H8B 109.5 . . ?
H8A C8 H8B 109.5 . . ?
C7 C8 H8C 109.5 . . ?
H8A C8 H8C 109.5 . . ?
H8B C8 H8C 109.5 . . ?
C7 C9 H9A 109.5 . . ?
C7 C9 H9B 109.5 . . ?
H9A C9 H9B 109.5 . . ?
C7 C9 H9C 109.5 . . ?
H9A C9 H9C 109.5 . . ?
H9B C9 H9C 109.5 . . ?
C7 C10 H10A 109.5 . . ?
C7 C10 H10B 109.5 . . ?
H10A C10 H10B 109.5 . . ?
C7 C10 H10C 109.5 . . ?
H10A C10 H10C 109.5 . . ?
H10B C10 H10C 109.5 . . ?
C2 C11 H11A 109.5 . . ?
C2 C11 H11B 109.5 . . ?
H11A C11 H11B 109.5 . . ?
C2 C11 H11C 109.5 . . ?
H11A C11 H11C 109.5 . . ?
H11B C11 H11C 109.5 . . ?
O2 C12 C17 118.6(3) . . ?
O2 C12 C13 121.8(3) . . ?
C17 C12 C13 119.5(3) . . ?
C14 C13 C12 118.1(3) . . ?
C14 C13 C18 120.9(3) . . ?
C12 C13 C18 121.0(3) . . ?
C15 C14 C13 122.0(3) . . ?
C15 C14 H14 119.0 . . ?
C13 C14 H14 119.0 . . ?
C14 C15 C16 120.2(3) . . ?
C14 C15 H15 119.9 . . ?
C16 C15 H15 119.9 . . ?
C15 C16 C17 120.6(3) . . ?
C15 C16 H16 119.7 . . ?
C17 C16 H16 119.7 . . ?
C16 C17 C12 119.5(3) . . ?
C16 C17 C22 121.4(3) . . ?
C12 C17 C22 119.1(3) . . ?
C13 C18 C19 109.2(3) . . ?
C13 C18 C21 109.9(2) . . ?
C19 C18 C21 110.8(3) . . ?
C13 C18 C20 113.2(3) . . ?
C19 C18 C20 106.6(2) . . ?
C21 C18 C20 107.1(3) . . ?
C18 C19 H19A 109.5 . . ?
C18 C19 H19B 109.5 . . ?
H19A C19 H19B 109.5 . . ?
C18 C19 H19C 109.5 . . ?
H19A C19 H19C 109.5 . . ?
H19B C19 H19C 109.5 . . ?
C18 C20 H20A 109.5 . . ?
C18 C20 H20B 109.5 . . ?
H20A C20 H20B 109.5 . . ?
C18 C20 H20C 109.5 . . ?
H20A C20 H20C 109.5 . . ?
H20B C20 H20C 109.5 . . ?
C18 C21 H21A 109.5 . . ?
C18 C21 H21B 109.5 . . ?
H21A C21 H21B 109.5 . . ?
C18 C21 H21C 109.5 . . ?
H21A C21 H21C 109.5 . . ?
H21B C21 H21C 109.5 . . ?
C17 C22 H22A 109.5 . . ?
C17 C22 H22B 109.5 . . ?
H22A C22 H22B 109.5 . . ?
C17 C22 H22C 109.5 . . ?
H22A C22 H22C 109.5 . . ?
H22B C22 H22C 109.5 . . ?
N1 C23 N2 120.6(3) . . ?
N1 C23 N3 124.4(3) . . ?
N2 C23 N3 114.9(3) . . ?
N3 C24 H24A 109.5 . . ?
N3 C24 H24B 109.5 . . ?
H24A C24 H24B 109.5 . . ?
N3 C24 H24C 109.5 . . ?
H24A C24 H24C 109.5 . . ?
H24B C24 H24C 109.5 . . ?
N3 C25 H25A 109.5 . . ?
N3 C25 H25B 109.5 . . ?
H25A C25 H25B 109.5 . . ?
N3 C25 H25C 109.5 . . ?
H25A C25 H25C 109.5 . . ?
H25B C25 H25C 109.5 . . ?
N2 C26 H26A 109.5 . . ?
N2 C26 H26B 109.5 . . ?
H26A C26 H26B 109.5 . . ?
N2 C26 H26C 109.5 . . ?
H26A C26 H26C 109.5 . . ?
H26B C26 H26C 109.5 . . ?
N2 C27 H27A 109.5 . . ?
N2 C27 H27B 109.5 . . ?
H27A C27 H27B 109.5 . . ?
N2 C27 H27C 109.5 . . ?
H27A C27 H27C 109.5 . . ?
H27B C27 H27C 109.5 . . ?
N4 C28 N6 126.4(3) . . ?
N4 C28 N5 118.8(3) . . ?
N6 C28 N5 114.8(3) . . ?
N5 C29 H29A 109.5 . . ?
N5 C29 H29B 109.5 . . ?
H29A C29 H29B 109.5 . . ?
N5 C29 H29C 109.5 . . ?
H29A C29 H29C 109.5 . . ?
H29B C29 H29C 109.5 . . ?
N5 C30 H30A 109.5 . . ?
N5 C30 H30B 109.5 . . ?
H30A C30 H30B 109.5 . . ?
N5 C30 H30C 109.5 . . ?
H30A C30 H30C 109.5 . . ?
H30B C30 H30C 109.5 . . ?
N6 C31 H31A 109.5 . . ?
N6 C31 H31B 109.5 . . ?
H31A C31 H31B 109.5 . . ?
N6 C31 H31C 109.5 . . ?
H31A C31 H31C 109.5 . . ?
H31B C31 H31C 109.5 . . ?
N6 C32 H32A 109.5 . . ?
N6 C32 H32B 109.5 . . ?
H32A C32 H32B 109.5 . . ?
N6 C32 H32C 109.5 . . ?
H32A C32 H32C 109.5 . . ?
H32B C32 H32C 109.5 . . ?

loop_
_geom_bond_atom_site_label_1
_geom_bond_atom_site_label_2
_geom_bond_distance
_geom_bond_site_symmetry_2
_geom_bond_publ_flag
Mg1 O2 1.896(2) . ?
Mg1 O1 1.901(2) . ?
Mg1 N4 2.076(3) . ?
Mg1 N1 2.081(3) . ?
O1 C1 1.318(3) . ?
O2 C12 1.328(3) . ?
N1 C23 1.307(4) . ?
N1 H1 0.8600 . ?
N2 C23 1.344(4) . ?
N2 C27 1.446(5) . ?
N2 C26 1.458(5) . ?
N3 C23 1.353(4) . ?
N3 C25 1.455(4) . ?
N3 C24 1.467(5) . ?
N4 C28 1.285(4) . ?
N4 H2 0.8600 . ?
N5 C28 1.376(4) . ?
N5 C29 1.441(4) . ?
N5 C30 1.449(4) . ?
N6 C28 1.344(4) . ?
N6 C31 1.450(4) . ?
N6 C32 1.463(4) . ?
C1 C2 1.415(4) . ?
C1 C6 1.425(4) . ?
C2 C3 1.382(4) . ?
C2 C11 1.498(4) . ?
C3 C4 1.377(5) . ?
C3 H3 0.9300 . ?
C4 C5 1.379(5) . ?
C4 H4 0.9300 . ?
C5 C6 1.384(4) . ?
C5 H5 0.9300 . ?
C6 C7 1.544(4) . ?
C7 C9 1.532(4) . ?
C7 C10 1.537(4) . ?
C7 C8 1.539(4) . ?
C8 H8A 0.9600 . ?
C8 H8B 0.9600 . ?
C8 H8C 0.9600 . ?
C9 H9A 0.9600 . ?
C9 H9B 0.9600 . ?
C9 H9C 0.9600 . ?
C10 H10A 0.9600 . ?
C10 H10B 0.9600 . ?
C10 H10C 0.9600 . ?
C11 H11A 0.9600 . ?
C11 H11B 0.9600 . ?
C11 H11C 0.9600 . ?
C12 C17 1.409(4) . ?
C12 C13 1.424(4) . ?
C13 C14 1.388(4) . ?
C13 C18 1.530(4) . ?
C14 C15 1.371(4) . ?
C14 H14 0.9300 . ?
C15 C16 1.374(5) . ?
C15 H15 0.9300 . ?
C16 C17 1.393(4) . ?
C16 H16 0.9300 . ?
C17 C22 1.502(5) . ?
C18 C19 1.531(4) . ?
C18 C21 1.537(4) . ?
C18 C20 1.537(4) . ?
C19 H19A 0.9600 . ?
C19 H19B 0.9600 . ?
C19 H19C 0.9600 . ?
C20 H20A 0.9600 . ?
C20 H20B 0.9600 . ?
C20 H20C 0.9600 . ?
C21 H21A 0.9600 . ?
C21 H21B 0.9600 . ?
C21 H21C 0.9600 . ?
C22 H22A 0.9600 . ?
C22 H22B 0.9600 . ?
C22 H22C 0.9600 . ?
C24 H24A 0.9600 . ?
C24 H24B 0.9600 . ?
C24 H24C 0.9600 . ?
C25 H25A 0.9600 . ?
C25 H25B 0.9600 . ?
C25 H25C 0.9600 . ?
C26 H26A 0.9600 . ?
C26 H26B 0.9600 . ?
C26 H26C 0.9600 . ?
C27 H27A 0.9600 . ?
C27 H27B 0.9600 . ?
C27 H27C 0.9600 . ?
C29 H29A 0.9600 . ?
C29 H29B 0.9600 . ?
C29 H29C 0.9600 . ?
C30 H30A 0.9600 . ?
C30 H30B 0.9600 . ?
C30 H30C 0.9600 . ?
C31 H31A 0.9600 . ?
C31 H31B 0.9600 . ?
C31 H31C 0.9600 . ?
C32 H32A 0.9600 . ?
C32 H32B 0.9600 . ?
C32 H32C 0.9600 . ?
